data_9005274
loop_
_publ_author_name
'Gnos, E.'
'Armbruster, T.'
'Nyfeler, D.'

_publ_section_title
;
 Kanoite, donpeacorite and tirodite: Mn-Mg-silicates from a
 manganiferous quartzite in the United Arab Emirates
 Sample: pyroxene
;
_journal_name_full 'European Journal of Mineralogy'
_journal_page_first 251
_journal_page_last 261
_journal_volume 8
_journal_year 1996
_chemical_compound_source 'manganiferous quartzite in the United Arab Emirates'
_chemical_formula_sum 'Ca0.07 Mg1.131 Mn0.799 O6 Si2'
_chemical_name_mineral Kanoite
_space_group_IT_number 14
_symmetry_space_group_name_Hall '-P 2ybc'
_symmetry_space_group_name_H-M 'P 1 21/c 1'
_cell_angle_alpha 90
_cell_angle_beta 108.53
_cell_angle_gamma 90
_cell_length_a 9.725
_cell_length_b 8.876
_cell_length_c 5.263
_cell_formula_units_Z 4
_cell_volume 430.745
_database_code_amcsd 0006620
_exptl_crystal_density_diffrn 3.490
_cod_original_cell_volume 430.746
_cod_original_formula_sum 'Mg1.131 Mn.799 Ca.07 Si2 O6'
_cod_database_code 9005274

loop_
_space_group_symop_operation_xyz
x,y,z
x,1/2-y,1/2+z
-x,1/2+y,1/2-z
-x,-y,-z

loop_
_atom_site_label
_atom_site_fract_x
_atom_site_fract_y
_atom_site_fract_z
_atom_site_occupancy
_atom_site_U_iso_or_equiv
MgM1 0.25052 0.65430 0.23390 0.97600 0.00470
MnM1 0.25052 0.65430 0.23390 0.02400 0.00470
CaM2 0.25369 0.02375 0.23236 0.07000 0.00930
MnM2 0.25369 0.02375 0.23236 0.77500 0.00930
MgM2 0.25369 0.02375 0.23236 0.15500 0.00930
SiA 0.04156 0.34113 0.27110 1.00000 0.00680
SiB 0.54704 0.83886 0.23890 1.00000 0.00710
O1A 0.86660 0.33715 0.16520 1.00000 0.00870
O1B 0.37200 0.83770 0.13400 1.00000 0.00890
O2A 0.11790 0.50200 0.32320 1.00000 0.01040
O2B 0.62420 0.99380 0.35910 1.00000 0.01220
O3A 0.10390 0.26080 0.57080 1.00000 0.01110
O3B 0.60480 0.71580 0.49000 1.00000 0.01100

loop_
_cod_related_entry_id
_cod_related_entry_database
_cod_related_entry_code
1 AMCSD 0006620
